data_9013987
loop_
_publ_author_name
'Rozenberg, K. A.'
'Rastsvetaeva, R. K.'
'Chukanov, N. V.'

_publ_section_title
;
 Crystal structures of oxalate-bearing cancrinite with an unusual
 arrangement of CO3 groups and sulfate-rich davyne
 Locality: Kovdor massif, Kola Peninsula, Russia
 Note: Enraf Nonius diffractometer
;
_journal_name_full 'Crystallography Reports'
_journal_page_first 793
_journal_page_last 799
_journal_paper_doi 10.1134/S1063774509050101
_journal_volume 54
_journal_year 2009
_chemical_formula_sum 'C0.5 H6 Al3 Ca0.03 K0.18 Na3.53 O14.25 Si3'
_chemical_name_mineral Cancrinite
_space_group_IT_number 173
_symmetry_space_group_name_Hall 'P 6c'
_symmetry_space_group_name_H-M 'P 63'
_cell_angle_alpha 90
_cell_angle_beta 90
_cell_angle_gamma 120
_cell_formula_units_Z 2
_cell_length_a 12.688
_cell_length_b 12.688
_cell_length_c 5.189
_cell_volume 723.437
_exptl_crystal_density_diffrn 2.271
_cod_original_formula_sum 'Na3.53 K.18 Ca.03 Si3 Al3 O14.25 C.5 H6'
_cod_database_code 9013987

loop_
_symmetry_equiv_pos_as_xyz
x,y,z
x-y,x,1/2+z
-y,x-y,z
-x,-y,1/2+z
-x+y,-x,z
y,-x+y,1/2+z

loop_
_atom_site_label
_atom_site_fract_x
_atom_site_fract_y
_atom_site_fract_z
_atom_site_occupancy
_atom_site_U_iso_or_equiv
_atom_site_type_symbol
_atom_site_attached_hydrogens
Na1 0.66667 0.33333 0.12730 0.71000 0.03673 Na 0
K 0.10920 0.22150 0.29800 0.06000 0.05446 K 0
Ca 0.66667 0.33333 0.12730 0.03000 0.03673 Ca 0
Si 0.33020 0.41330 0.75060 1.00000 0.01710 Si 0
Al 0.07620 0.41410 0.75130 1.00000 0.01697 Al 0
O1 0.20310 0.40420 0.67400 1.00000 0.02913 O 0
O2 0.11910 0.56570 0.72780 1.00000 0.03673 O 0
O3 0.02530 0.35360 0.05520 1.00000 0.03040 O 0
O4 0.32200 0.36080 0.03850 1.00000 0.03040 O 0
Na2 0.13110 0.26350 0.28240 0.46000 0.03800 Na 0
Na3 0.10920 0.22150 0.29800 0.22000 0.05446 Na 0
Na4 0.14730 0.30110 0.28400 0.26000 0.03926 Na 0
C1 0.00000 0.00000 0.28700 0.20000 0.03546 C 0
O5 0.11500 0.05700 0.28500 0.20000 0.04179 O 0
C2 0.00000 0.00000 0.42700 0.30000 0.03040 C 0
O6 0.09000 0.09500 0.49100 0.30000 0.05066 O 0
Wat 0.30000 0.60800 0.18800 0.25000 0.04813 O 2

loop_
_cod_changelog_entry_id
_cod_changelog_entry_author
_cod_changelog_entry_date
_cod_changelog_entry_text
1
;cod-tools version 3.8.0
Id: cif_guess_AMCSD_atom_types 9581 2023-05-17 12:35:41Z saulius
;
2023-05-18T11:42:43+03:00
;Derived atom types and hydrogen counts
from atom names that follow the AMCSD naming convention
(Wat == water, O-H == hydroxyl).
;
